data_4106253
loop_
_publ_author_name
'Yann Sarazin'
'Bo Liu'
'Thierry Roisnel'
'Laurent Maron'
'Jean-Fran\,cois Carpentier'

_publ_section_title
;
 Discrete, Solvent-Free Alkaline-Earth Metal Cations: Metal...Fluorine
 Interactions and ROP Catalytic Activity
;
_journal_name_full 'Journal of the American Chemical Society'
_journal_page_first 9069
_journal_page_last 9087
_journal_paper_doi 10.1021/ja2024977
_journal_volume 133
_journal_year 2011
_chemical_compound_source 'synthesis as described'
_chemical_formula_moiety '2(C27 H54 Ca N2 O3 Si2)'
_chemical_formula_sum 'C54 H108 Ca2 N4 O6 Si4'
_chemical_formula_weight 1101.96
_chemical_name_systematic
;
 ?
;
_space_group_IT_number 2
_symmetry_cell_setting triclinic
_symmetry_Int_Tables_number 2
_symmetry_space_group_name_Hall '-P 1'
_symmetry_space_group_name_H-M 'P -1'
_atom_sites_solution_hydrogens geom
_atom_sites_solution_primary direct
_atom_sites_solution_secondary difmap
_audit_conform_dict_location ftp://ftp.iucr.org/pub/cif_core.dic
_audit_conform_dict_name cif_core.dic
_audit_conform_dict_version 2.3
_audit_creation_date 2011-01-12T15:16:42-00:00
_audit_creation_method 'WinGX routine CIF_UPDATE'
_cell_angle_alpha 91.160(6)
_cell_angle_beta 91.061(6)
_cell_angle_gamma 96.927(6)
_cell_formula_units_Z 2
_cell_length_a 9.3267(9)
_cell_length_b 14.2507(16)
_cell_length_c 25.681(3)
_cell_measurement_reflns_used 7344
_cell_measurement_temperature 150(2)
_cell_measurement_theta_max 27.09
_cell_measurement_theta_min 2.61
_cell_measurement_wavelength 0.71073
_cell_volume 3386.9(6)
_computing_cell_refinement 'Bruker SMART (Bruker, 2002)'
_computing_data_collection 'Bruker SAINT (Bruker, 2002)'
_computing_data_reduction 'Bruker SAINT (Bruker, 2002)'
_computing_molecular_graphics 'Ortep-3 for Windows (Farrugia, 1997)'
_computing_publication_material
;
           WinGX publication routines (Farrugia, 1999),
           CRYSCAL (T. Roisnel, local program)
;
_computing_structure_refinement 'SHELXL-97 (Sheldrick, 1997)'
_computing_structure_solution 'SIR97 (Altomare et al., 1999))'
_diffrn_ambient_temperature 150(2)
_diffrn_detector 'CCD plate'
_diffrn_measured_fraction_theta_full 0.764
_diffrn_measured_fraction_theta_max 0.764
_diffrn_measurement_device_type 'APEXII, Bruker-AXS'
_diffrn_measurement_method 'CCD rotation images, thin slices'
_diffrn_radiation_monochromator graphite
_diffrn_radiation_probe x-ray
_diffrn_radiation_type MoK\a
_diffrn_radiation_wavelength 0.71073
_diffrn_reflns_av_R_equivalents 0
_diffrn_reflns_av_unetI/netI 0.0515
_diffrn_reflns_limit_h_max 12
_diffrn_reflns_limit_h_min -12
_diffrn_reflns_limit_k_max 18
_diffrn_reflns_limit_k_min -18
_diffrn_reflns_limit_l_max 33
_diffrn_reflns_limit_l_min 0
_diffrn_reflns_number 13253
_diffrn_reflns_theta_full 27.63
_diffrn_reflns_theta_max 27.63
_diffrn_reflns_theta_min 0.79
_exptl_absorpt_coefficient_mu 0.282
_exptl_absorpt_correction_T_max 0.967
_exptl_absorpt_correction_T_min 0.658
_exptl_absorpt_correction_type multi-scan
_exptl_absorpt_process_details
;
  [Sheldrick, G.M. (2002). SADABS Bruker AXS Inc., Madison, Wisconsin, USA]
;
_exptl_crystal_colour colourless
_exptl_crystal_density_diffrn 1.081
_exptl_crystal_description block
_exptl_crystal_F_000 1208
_exptl_crystal_size_max 0.32
_exptl_crystal_size_mid 0.23
_exptl_crystal_size_min 0.12
_refine_diff_density_max 0.485
_refine_diff_density_min -0.574
_refine_diff_density_rms 0.14
_refine_ls_extinction_method none
_refine_ls_goodness_of_fit_ref 1.093
_refine_ls_hydrogen_treatment constr
_refine_ls_matrix_type full
_refine_ls_number_parameters 658
_refine_ls_number_reflns 13253
_refine_ls_number_restraints 0
_refine_ls_restrained_S_all 1.093
_refine_ls_R_factor_all 0.0672
_refine_ls_R_factor_gt 0.0498
_refine_ls_shift/su_max 0.001
_refine_ls_shift/su_mean 0
_refine_ls_structure_factor_coef Fsqd
_refine_ls_weighting_details 'calc w=1/[\s^2^(Fo^2^)+(0.1068P)^2^+0.0000P] where P=(Fo^2^+2Fc^2^)/3'
_refine_ls_weighting_scheme calc
_refine_ls_wR_factor_gt 0.1422
_refine_ls_wR_factor_ref 0.1651
_reflns_number_gt 10767
_reflns_number_total 13253
_reflns_threshold_expression >2sigma(I)
_cod_data_source_file ja2024977_si_001_3.cif
_cod_data_source_block 7
_cod_database_code 4106253

loop_
_symmetry_equiv_pos_as_xyz
'x, y, z'
'-x, -y, -z'

loop_
_atom_site_label
_atom_site_type_symbol
_atom_site_fract_x
_atom_site_fract_y
_atom_site_fract_z
_atom_site_U_iso_or_equiv
_atom_site_adp_type
_atom_site_occupancy
_atom_site_symmetry_multiplicity
_atom_site_calc_flag
_atom_site_refinement_flags
_atom_site_disorder_assembly
_atom_site_disorder_group
Ca1 Ca 0.45526(8) 0.67092(5) 0.60166(3) 0.02090(18) Uani 1 1 d . A .
Si1 Si 0.78371(12) 0.80321(8) 0.63940(6) 0.0338(3) Uani 1 1 d . . .
Si2 Si 0.51216(12) 0.89729(7) 0.64674(5) 0.0261(3) Uani 1 1 d . . .
N1 N 0.6020(3) 0.8032(2) 0.63483(13) 0.0225(7) Uani 1 1 d . A .
C1A C 0.8815(7) 0.8098(5) 0.5778(3) 0.0535(13) Uani 0.716(5) 1 d P A 1
H1A1 H 0.8518 0.8616 0.5572 0.08 Uiso 0.716(5) 1 calc PR A 1
H1A2 H 0.8592 0.75 0.5581 0.08 Uiso 0.716(5) 1 calc PR A 1
H1A3 H 0.9857 0.8214 0.5852 0.08 Uiso 0.716(5) 1 calc PR A 1
C2A C 0.8815(7) 0.9067(5) 0.6820(3) 0.0535(13) Uani 0.716(5) 1 d P A 1
H2A1 H 0.8604 0.967 0.6679 0.08 Uiso 0.716(5) 1 calc PR A 1
H2A2 H 0.9859 0.9038 0.6818 0.08 Uiso 0.716(5) 1 calc PR A 1
H2A3 H 0.8474 0.9014 0.7178 0.08 Uiso 0.716(5) 1 calc PR A 1
C3A C 0.8429(6) 0.7048(4) 0.6767(3) 0.080(2) Uani 0.716(5) 1 d P A 1
H3A1 H 0.7857 0.6959 0.7082 0.12 Uiso 0.716(5) 1 calc PR A 1
H3A2 H 0.9453 0.7195 0.6864 0.12 Uiso 0.716(5) 1 calc PR A 1
H3A3 H 0.829 0.6467 0.6552 0.12 Uiso 0.716(5) 1 calc PR A 1
C1B C 0.8010(17) 0.7183(12) 0.5728(8) 0.0535(13) Uani 0.284(5) 1 d P A 2
H1B1 H 0.7867 0.7548 0.5416 0.08 Uiso 0.284(5) 1 calc PR A 2
H1B2 H 0.7272 0.6632 0.5733 0.08 Uiso 0.284(5) 1 calc PR A 2
H1B3 H 0.8971 0.6971 0.5724 0.08 Uiso 0.284(5) 1 calc PR A 2
C2B C 0.8861(17) 0.9058(12) 0.6133(8) 0.0535(13) Uani 0.284(5) 1 d P A 2
H2B1 H 0.8224 0.9399 0.5919 0.08 Uiso 0.284(5) 1 calc PR A 2
H2B2 H 0.9635 0.8862 0.5918 0.08 Uiso 0.284(5) 1 calc PR A 2
H2B3 H 0.9282 0.9473 0.642 0.08 Uiso 0.284(5) 1 calc PR A 2
C3B C 0.8429(6) 0.7048(4) 0.6767(3) 0.080(2) Uani 0.284(5) 1 d P A 2
H3B1 H 0.8112 0.6448 0.6582 0.12 Uiso 0.284(5) 1 calc PR A 2
H3B2 H 0.8004 0.7041 0.7113 0.12 Uiso 0.284(5) 1 calc PR A 2
H3B3 H 0.9485 0.7132 0.6803 0.12 Uiso 0.284(5) 1 calc PR A 2
C4 C 0.3145(4) 0.8651(3) 0.6306(2) 0.0447(13) Uani 1 1 d . A .
H4A H 0.3023 0.8469 0.5936 0.067 Uiso 1 1 calc R . .
H4B H 0.2627 0.9196 0.6379 0.067 Uiso 1 1 calc R . .
H4C H 0.2757 0.812 0.6519 0.067 Uiso 1 1 calc R . .
C5 C 0.5712(5) 1.0051(3) 0.6061(2) 0.0492(13) Uani 1 1 d . A .
H5A H 0.6747 1.0247 0.6121 0.074 Uiso 1 1 calc R . .
H5B H 0.5166 1.0569 0.6163 0.074 Uiso 1 1 calc R . .
H5C H 0.5527 0.989 0.5691 0.074 Uiso 1 1 calc R . .
C6 C 0.5210(5) 0.9406(3) 0.71586(18) 0.0439(12) Uani 1 1 d . A .
H6A H 0.4766 0.8906 0.7381 0.066 Uiso 1 1 calc R . .
H6B H 0.4689 0.9962 0.7191 0.066 Uiso 1 1 calc R . .
H6C H 0.6222 0.9579 0.7267 0.066 Uiso 1 1 calc R . .
O11 O 0.4177(3) 0.73511(18) 0.51857(10) 0.0281(7) Uani 1 1 d . . .
C12 C 0.5253(5) 0.7991(3) 0.49277(18) 0.0398(12) Uani 1 1 d . A .
H12A H 0.5725 0.7639 0.4662 0.06 Uiso 1 1 calc R . .
H12B H 0.5977 0.8273 0.5185 0.06 Uiso 1 1 calc R . .
H12C H 0.4785 0.8491 0.4762 0.06 Uiso 1 1 calc R . .
C13 C 0.3156(4) 0.6865(3) 0.48254(15) 0.0283(9) Uani 1 1 d . A .
H13A H 0.3603 0.6373 0.463 0.034 Uiso 1 1 calc R . .
H13B H 0.2826 0.7313 0.4573 0.034 Uiso 1 1 calc R . .
C14 C 0.1893(4) 0.6416(3) 0.51304(16) 0.0266(9) Uani 1 1 d . . .
H14A H 0.1379 0.6921 0.5283 0.032 Uiso 1 1 calc R A .
H14B H 0.1211 0.6029 0.4889 0.032 Uiso 1 1 calc R . .
N15 N 0.2323(3) 0.5814(2) 0.55519(12) 0.0203(7) Uani 1 1 d . A .
C16 C 0.1123(4) 0.5613(3) 0.59165(16) 0.0252(9) Uani 1 1 d . . .
H16A H 0.0514 0.5029 0.5797 0.03 Uiso 1 1 calc R A .
H16B H 0.0517 0.6137 0.5907 0.03 Uiso 1 1 calc R . .
C17 C 0.1618(4) 0.5491(3) 0.64756(15) 0.0236(9) Uani 1 1 d . A .
H17A H 0.0783 0.5471 0.671 0.028 Uiso 1 1 calc R . .
H17B H 0.2042 0.489 0.6506 0.028 Uiso 1 1 calc R . .
O18 O 0.2678(3) 0.62742(17) 0.66225(10) 0.0272(7) Uani 1 1 d . . .
C19 C 0.2963(5) 0.6356(3) 0.71712(16) 0.0382(11) Uani 1 1 d . A .
H19A H 0.2081 0.6476 0.735 0.057 Uiso 1 1 calc R . .
H19B H 0.3724 0.6882 0.7245 0.057 Uiso 1 1 calc R . .
H19C H 0.328 0.5768 0.7296 0.057 Uiso 1 1 calc R . .
O21 O 0.5279(3) 0.53027(17) 0.59692(11) 0.0244(6) Uani 1 1 d . . .
C22 C 0.4505(4) 0.4470(2) 0.60264(15) 0.0195(8) Uani 1 1 d . A .
C23 C 0.4869(4) 0.3793(2) 0.63951(15) 0.0198(8) Uani 1 1 d . . .
C24 C 0.6239(4) 0.3983(3) 0.67417(15) 0.0228(9) Uani 1 1 d . A .
C25 C 0.6053(5) 0.4784(3) 0.71424(17) 0.0348(10) Uani 1 1 d . . .
H25A H 0.5234 0.4585 0.7365 0.052 Uiso 1 1 calc R A .
H25B H 0.5873 0.5355 0.6958 0.052 Uiso 1 1 calc R . .
H25C H 0.6934 0.4918 0.7358 0.052 Uiso 1 1 calc R . .
C26 C 0.7594(4) 0.4275(3) 0.64174(16) 0.0265(9) Uani 1 1 d . . .
H26A H 0.8419 0.4476 0.6652 0.04 Uiso 1 1 calc R A .
H26B H 0.7417 0.4799 0.6193 0.04 Uiso 1 1 calc R . .
H26C H 0.7805 0.3735 0.6202 0.04 Uiso 1 1 calc R . .
C27 C 0.6544(4) 0.3108(3) 0.70457(18) 0.0341(10) Uani 1 1 d . . .
H27A H 0.5805 0.2973 0.7309 0.051 Uiso 1 1 calc R A .
H27B H 0.7498 0.323 0.7217 0.051 Uiso 1 1 calc R . .
H27C H 0.6524 0.2565 0.6805 0.051 Uiso 1 1 calc R . .
C28 C 0.3894(4) 0.2983(2) 0.64601(16) 0.0226(9) Uani 1 1 d . A .
H28 H 0.4125 0.2548 0.6715 0.027 Uiso 1 1 calc R . .
C29 C 0.2598(4) 0.2767(2) 0.61749(16) 0.0222(9) Uani 1 1 d . . .
C30 C 0.1538(4) 0.1872(3) 0.62643(17) 0.0291(10) Uani 1 1 d . A .
C31 C 0.1943(5) 0.1363(3) 0.67621(19) 0.0447(12) Uani 1 1 d . . .
H31A H 0.1191 0.084 0.6829 0.067 Uiso 1 1 calc R A .
H31B H 0.2027 0.1811 0.7059 0.067 Uiso 1 1 calc R . .
H31C H 0.2869 0.1115 0.6714 0.067 Uiso 1 1 calc R . .
C32 C 0.1571(5) 0.1168(3) 0.5802(2) 0.0480(13) Uani 1 1 d . . .
H32A H 0.1396 0.1486 0.5476 0.072 Uiso 1 1 calc R A .
H32B H 0.082 0.0634 0.5844 0.072 Uiso 1 1 calc R . .
H32C H 0.2519 0.0938 0.5793 0.072 Uiso 1 1 calc R . .
C33 C -0.0004(5) 0.2131(3) 0.6323(2) 0.0514(14) Uani 1 1 d . . .
H33A H -0.0306 0.2421 0.6002 0.077 Uiso 1 1 calc R A .
H33B H -0.0026 0.2579 0.6616 0.077 Uiso 1 1 calc R . .
H33C H -0.0664 0.1558 0.6387 0.077 Uiso 1 1 calc R . .
C34 C 0.2303(4) 0.3406(2) 0.58008(16) 0.0239(9) Uani 1 1 d . A .
H34 H 0.1448 0.327 0.5592 0.029 Uiso 1 1 calc R . .
C35 C 0.3200(4) 0.4239(2) 0.57168(15) 0.0192(8) Uani 1 1 d . . .
C36 C 0.2800(4) 0.4931(2) 0.53182(15) 0.0221(8) Uani 1 1 d . A .
H36A H 0.3645 0.5108 0.5098 0.027 Uiso 1 1 calc R . .
H36B H 0.2012 0.4615 0.509 0.027 Uiso 1 1 calc R . .
Ca2 Ca -0.01326(8) 0.18339(5) 0.90239(3) 0.02103(18) Uani 1 1 d . B .
Si11 Si 0.31357(12) 0.29609(8) 0.88307(6) 0.0353(3) Uani 1 1 d . . .
Si12 Si 0.06150(13) 0.39560(8) 0.84134(5) 0.0311(3) Uani 1 1 d . . .
N101 N 0.1395(3) 0.3084(2) 0.86930(13) 0.0242(8) Uani 1 1 d . B .
C101 C 0.431(7) 0.407(5) 0.9160(19) 0.067(9) Uani 0.5 1 d P B 1
H10A H 0.3791 0.4308 0.9454 0.1 Uiso 0.5 1 calc PR B 1
H10B H 0.4494 0.4571 0.8904 0.1 Uiso 0.5 1 calc PR B 1
H10C H 0.5235 0.3889 0.9286 0.1 Uiso 0.5 1 calc PR B 1
C102 C 0.4082(6) 0.2477(4) 0.8257(2) 0.0717(19) Uani 0.5 1 d P B 1
H10D H 0.4076 0.2913 0.7967 0.108 Uiso 0.5 1 calc PR B 1
H10E H 0.3579 0.1858 0.8149 0.108 Uiso 0.5 1 calc PR B 1
H10F H 0.5083 0.241 0.8358 0.108 Uiso 0.5 1 calc PR B 1
C103 C 0.3198(4) 0.2087(3) 0.93725(17) 0.0341(10) Uani 0.5 1 d P B 1
H10G H 0.2715 0.2313 0.9678 0.051 Uiso 0.5 1 calc PR B 1
H10H H 0.4207 0.2026 0.9464 0.051 Uiso 0.5 1 calc PR B 1
H10I H 0.2705 0.147 0.9256 0.051 Uiso 0.5 1 calc PR B 1
C201 C 0.428(7) 0.400(5) 0.8984(19) 0.067(9) Uani 0.5 1 d P B 2
H20A H 0.3899 0.4326 0.9281 0.1 Uiso 0.5 1 calc PR B 2
H20B H 0.4338 0.4414 0.8683 0.1 Uiso 0.5 1 calc PR B 2
H20C H 0.5248 0.3842 0.9074 0.1 Uiso 0.5 1 calc PR B 2
C202 C 0.4082(6) 0.2477(4) 0.8257(2) 0.0717(19) Uani 0.5 1 d P B 2
H20D H 0.3539 0.1881 0.8133 0.108 Uiso 0.5 1 calc PR B 2
H20E H 0.506 0.2366 0.8365 0.108 Uiso 0.5 1 calc PR B 2
H20F H 0.4138 0.2935 0.7976 0.108 Uiso 0.5 1 calc PR B 2
C203 C 0.3198(4) 0.2087(3) 0.93725(17) 0.0341(10) Uani 0.5 1 d P B 2
H20G H 0.2456 0.1548 0.9307 0.051 Uiso 0.5 1 calc PR B 2
H20H H 0.3019 0.2396 0.9706 0.051 Uiso 0.5 1 calc PR B 2
H20I H 0.4152 0.1865 0.9386 0.051 Uiso 0.5 1 calc PR B 2
C104 C 0.0819(6) 0.3975(4) 0.76803(19) 0.0614(16) Uani 1 1 d . B .
H10K H 0.1834 0.416 0.7598 0.092 Uiso 1 1 calc R . .
H10L H 0.0226 0.4431 0.7533 0.092 Uiso 1 1 calc R . .
H10M H 0.0502 0.3344 0.7531 0.092 Uiso 1 1 calc R . .
C105 C -0.1396(5) 0.3790(3) 0.8531(2) 0.0450(13) Uani 1 1 d . B .
H10N H -0.1824 0.3183 0.8377 0.067 Uiso 1 1 calc R . .
H10O H -0.1843 0.4304 0.8371 0.067 Uiso 1 1 calc R . .
H10P H -0.1563 0.3796 0.8907 0.067 Uiso 1 1 calc R . .
C106 C 0.1324(6) 0.5192(3) 0.8654(2) 0.0582(16) Uani 1 1 d . B .
H10Q H 0.1373 0.5208 0.9036 0.087 Uiso 1 1 calc R . .
H10R H 0.0674 0.5638 0.8534 0.087 Uiso 1 1 calc R . .
H10S H 0.2291 0.537 0.8518 0.087 Uiso 1 1 calc R . .
O111 O -0.1974(3) 0.13320(18) 0.83717(10) 0.0286(6) Uani 1 1 d . . .
C112 C -0.1718(5) 0.1324(3) 0.78208(16) 0.0407(12) Uani 1 1 d . B .
H11A H -0.1463 0.0704 0.7712 0.061 Uiso 1 1 calc R . .
H11B H -0.0923 0.1813 0.7744 0.061 Uiso 1 1 calc R . .
H11C H -0.2594 0.1451 0.7631 0.061 Uiso 1 1 calc R . .
C113 C -0.3111(4) 0.0607(3) 0.85041(16) 0.0268(9) Uani 1 1 d . B .
H11D H -0.2757 -0.002 0.8489 0.032 Uiso 1 1 calc R . .
H11E H -0.3936 0.06 0.8255 0.032 Uiso 1 1 calc R . .
C114 C -0.3575(4) 0.0824(3) 0.90467(16) 0.0265(9) Uani 1 1 d . . .
H11F H -0.4133 0.1372 0.9033 0.032 Uiso 1 1 calc R B .
H11G H -0.4234 0.0277 0.9165 0.032 Uiso 1 1 calc R . .
N115 N -0.2403(3) 0.10371(19) 0.94397(12) 0.0188(7) Uani 1 1 d . B .
C116 C -0.2808(4) 0.1693(2) 0.98559(16) 0.0245(9) Uani 1 1 d . . .
H11H H -0.3483 0.1334 1.0094 0.029 Uiso 1 1 calc R B .
H11I H -0.3326 0.2183 0.9693 0.029 Uiso 1 1 calc R . .
C117 C -0.1547(4) 0.2171(3) 1.01690(15) 0.0277(9) Uani 1 1 d . B .
H11J H -0.1875 0.262 1.0427 0.033 Uiso 1 1 calc R . .
H11K H -0.1058 0.1697 1.0358 0.033 Uiso 1 1 calc R . .
O118 O -0.0568(3) 0.26671(17) 0.98116(10) 0.0262(6) Uani 1 1 d . . .
C119 C 0.0441(5) 0.3376(3) 1.0074(2) 0.0439(12) Uani 1 1 d . B .
H11L H -0.0091 0.3829 1.0258 0.066 Uiso 1 1 calc R . .
H11M H 0.1069 0.3707 0.9818 0.066 Uiso 1 1 calc R . .
H11N H 0.103 0.3072 1.0325 0.066 Uiso 1 1 calc R . .
O121 O 0.0528(3) 0.04175(16) 0.90950(11) 0.0230(6) Uani 1 1 d . . .
C122 C -0.0306(4) -0.0393(2) 0.90176(15) 0.0182(8) Uani 1 1 d . B .
C123 C -0.0009(4) -0.1106(2) 0.86459(15) 0.0195(8) Uani 1 1 d . . .
C124 C 0.1403(4) -0.0962(3) 0.83352(16) 0.0236(9) Uani 1 1 d . B .
C125 C 0.1405(5) -0.0103(3) 0.79819(18) 0.0392(12) Uani 1 1 d . . .
H12D H 0.0541 -0.0185 0.7754 0.059 Uiso 1 1 calc R B .
H12E H 0.227 -0.0048 0.7769 0.059 Uiso 1 1 calc R . .
H12F H 0.1404 0.0473 0.8198 0.059 Uiso 1 1 calc R . .
C126 C 0.2752(4) -0.0804(3) 0.87021(17) 0.0298(10) Uani 1 1 d . . .
H12G H 0.3614 -0.0633 0.8496 0.045 Uiso 1 1 calc R B .
H12H H 0.2851 -0.1386 0.8889 0.045 Uiso 1 1 calc R . .
H12I H 0.2642 -0.0291 0.8953 0.045 Uiso 1 1 calc R . .
C127 C 0.1591(5) -0.1835(3) 0.79858(18) 0.0366(11) Uani 1 1 d . . .
H12J H 0.0791 -0.1939 0.773 0.055 Uiso 1 1 calc R B .
H12K H 0.1592 -0.2393 0.8202 0.055 Uiso 1 1 calc R . .
H12L H 0.2508 -0.1724 0.7804 0.055 Uiso 1 1 calc R . .
C128 C -0.1006(4) -0.1898(3) 0.85671(16) 0.0226(9) Uani 1 1 d . B .
H128 H -0.0797 -0.2354 0.8314 0.027 Uiso 1 1 calc R . .
C129 C -0.2310(4) -0.2077(2) 0.88359(15) 0.0194(8) Uani 1 1 d . . .
C130 C -0.3420(4) -0.2929(3) 0.86959(17) 0.0273(9) Uani 1 1 d . B .
C131 C -0.2723(5) -0.3816(3) 0.8591(2) 0.0463(13) Uani 1 1 d . . .
H13C H -0.2027 -0.3704 0.8311 0.069 Uiso 1 1 calc R B .
H13D H -0.3468 -0.4333 0.8486 0.069 Uiso 1 1 calc R . .
H13E H -0.2221 -0.3987 0.8907 0.069 Uiso 1 1 calc R . .
C132 C -0.4264(5) -0.2714(3) 0.8207(2) 0.0574(15) Uani 1 1 d . . .
H13F H -0.4769 -0.216 0.8274 0.086 Uiso 1 1 calc R B .
H13G H -0.4971 -0.3259 0.8113 0.086 Uiso 1 1 calc R . .
H13H H -0.3596 -0.2584 0.792 0.086 Uiso 1 1 calc R . .
C133 C -0.4519(5) -0.3131(3) 0.9131(2) 0.0552(15) Uani 1 1 d . . .
H13I H -0.4009 -0.3252 0.9455 0.083 Uiso 1 1 calc R B .
H13J H -0.5201 -0.3687 0.9032 0.083 Uiso 1 1 calc R . .
H13K H -0.5048 -0.2583 0.9182 0.083 Uiso 1 1 calc R . .
C134 C -0.2547(4) -0.1396(2) 0.92131(15) 0.0209(9) Uani 1 1 d . B .
H134 H -0.3391 -0.1498 0.9416 0.025 Uiso 1 1 calc R . .
C135 C -0.1609(4) -0.0579(2) 0.93046(14) 0.0181(8) Uani 1 1 d . . .
C136 C -0.1987(4) 0.0156(2) 0.96892(15) 0.0203(8) Uani 1 1 d . B .
H13L H -0.1149 0.0334 0.9928 0.024 Uiso 1 1 calc R . .
H13M H -0.2801 -0.0124 0.9901 0.024 Uiso 1 1 calc R . .

loop_
_atom_site_aniso_label
_atom_site_aniso_U_11
_atom_site_aniso_U_22
_atom_site_aniso_U_33
_atom_site_aniso_U_23
_atom_site_aniso_U_13
_atom_site_aniso_U_12
Ca1 0.0223(4) 0.0162(4) 0.0231(4) 0.0027(3) 0.0010(3) -0.0026(3)
Si1 0.0245(6) 0.0260(6) 0.0520(9) 0.0082(6) 0.0091(6) 0.0047(5)
Si2 0.0246(6) 0.0162(5) 0.0371(7) 0.0006(5) 0.0020(5) 0.0009(4)
N1 0.0221(17) 0.0192(16) 0.026(2) -0.0030(14) 0.0026(15) 0.0024(13)
C1A 0.027(2) 0.060(3) 0.073(4) -0.002(3) -0.003(2) 0.005(2)
C2A 0.027(2) 0.060(3) 0.073(4) -0.002(3) -0.003(2) 0.005(2)
C3A 0.034(3) 0.103(5) 0.105(5) 0.040(4) -0.007(3) 0.010(3)
C1B 0.027(2) 0.060(3) 0.073(4) -0.002(3) -0.003(2) 0.005(2)
C2B 0.027(2) 0.060(3) 0.073(4) -0.002(3) -0.003(2) 0.005(2)
C3B 0.034(3) 0.103(5) 0.105(5) 0.040(4) -0.007(3) 0.010(3)
C4 0.028(2) 0.029(2) 0.077(4) 0.003(2) -0.001(2) 0.0019(19)
C5 0.054(3) 0.029(3) 0.065(4) 0.016(2) 0.009(3) 0.004(2)
C6 0.042(3) 0.038(3) 0.050(3) -0.012(2) 0.010(2) 0.000(2)
O11 0.0348(16) 0.0250(15) 0.0217(16) 0.0030(12) 0.0037(13) -0.0089(12)
C12 0.050(3) 0.034(2) 0.032(3) 0.009(2) 0.010(2) -0.011(2)
C13 0.037(2) 0.028(2) 0.019(2) 0.0043(18) -0.0009(19) 0.0025(18)
C14 0.025(2) 0.026(2) 0.029(2) -0.0001(18) -0.0034(18) 0.0056(17)
N15 0.0194(16) 0.0176(16) 0.0244(19) 0.0003(13) 0.0036(14) 0.0041(13)
C16 0.020(2) 0.024(2) 0.031(2) -0.0007(18) 0.0035(18) -0.0019(16)
C17 0.026(2) 0.023(2) 0.021(2) 0.0011(17) 0.0074(17) -0.0017(16)
O18 0.0339(16) 0.0219(14) 0.0229(16) -0.0003(12) 0.0006(13) -0.0081(12)
C19 0.051(3) 0.038(3) 0.024(3) -0.003(2) 0.004(2) 0.003(2)
O21 0.0210(14) 0.0182(14) 0.0327(17) 0.0044(12) -0.0017(13) -0.0030(11)
C22 0.0171(18) 0.0190(19) 0.022(2) -0.0011(16) 0.0018(17) -0.0011(14)
C23 0.0135(18) 0.0184(19) 0.027(2) 0.0011(17) 0.0026(16) 0.0005(15)
C24 0.0181(19) 0.025(2) 0.026(2) 0.0044(17) -0.0004(17) 0.0038(16)
C25 0.040(3) 0.039(3) 0.024(2) -0.0066(19) -0.001(2) 0.005(2)
C26 0.0178(19) 0.035(2) 0.026(2) 0.0019(19) 0.0010(18) -0.0023(16)
C27 0.026(2) 0.038(3) 0.038(3) 0.012(2) -0.006(2) 0.0020(19)
C28 0.024(2) 0.0176(19) 0.027(2) 0.0061(17) 0.0046(18) 0.0027(16)
C29 0.0161(19) 0.0169(19) 0.033(2) -0.0019(17) 0.0014(18) -0.0002(15)
C30 0.028(2) 0.019(2) 0.039(3) 0.0047(18) 0.004(2) -0.0048(17)
C31 0.038(3) 0.040(3) 0.052(3) 0.014(2) 0.003(2) -0.012(2)
C32 0.054(3) 0.030(3) 0.055(3) -0.007(2) 0.009(3) -0.014(2)
C33 0.030(3) 0.035(3) 0.087(4) 0.012(3) 0.006(3) -0.005(2)
C34 0.023(2) 0.020(2) 0.027(2) -0.0047(17) -0.0043(18) 0.0012(16)
C35 0.0180(19) 0.0158(18) 0.023(2) -0.0006(16) -0.0021(16) 0.0004(15)
C36 0.0193(19) 0.021(2) 0.026(2) -0.0027(17) 0.0002(17) 0.0013(15)
Ca2 0.0241(4) 0.0140(4) 0.0243(4) 0.0000(3) 0.0038(4) -0.0008(3)
Si11 0.0226(6) 0.0278(6) 0.0552(9) 0.0102(6) 0.0063(6) -0.0002(5)
Si12 0.0326(6) 0.0183(6) 0.0416(8) 0.0081(5) -0.0025(6) -0.0008(5)
N101 0.0193(16) 0.0184(17) 0.035(2) 0.0058(14) 0.0027(15) 0.0025(13)
C101 0.039(4) 0.041(8) 0.11(3) 0.004(19) -0.039(17) -0.015(5)
C102 0.047(3) 0.116(5) 0.063(4) 0.037(4) 0.024(3) 0.042(3)
C103 0.026(2) 0.036(3) 0.040(3) 0.001(2) -0.001(2) 0.0050(19)
C201 0.039(4) 0.041(8) 0.11(3) 0.004(19) -0.039(17) -0.015(5)
C202 0.047(3) 0.116(5) 0.063(4) 0.037(4) 0.024(3) 0.042(3)
C203 0.026(2) 0.036(3) 0.040(3) 0.001(2) -0.001(2) 0.0050(19)
C104 0.074(4) 0.068(4) 0.039(3) 0.030(3) -0.005(3) -0.009(3)
C105 0.043(3) 0.026(2) 0.068(4) 0.005(2) 0.000(3) 0.010(2)
C106 0.054(3) 0.025(3) 0.096(5) -0.005(3) -0.021(3) 0.005(2)
O111 0.0379(16) 0.0234(14) 0.0232(16) 0.0003(12) 0.0008(13) -0.0017(12)
C112 0.065(3) 0.036(3) 0.020(2) 0.001(2) 0.002(2) 0.002(2)
C113 0.022(2) 0.025(2) 0.032(3) -0.0003(18) -0.0069(18) -0.0004(16)
C114 0.0185(19) 0.027(2) 0.034(3) 0.0021(19) -0.0041(18) 0.0026(16)
N115 0.0194(16) 0.0143(15) 0.0233(18) -0.0030(13) 0.0028(14) 0.0048(12)
C116 0.022(2) 0.020(2) 0.033(3) -0.0032(17) 0.0046(18) 0.0070(16)
C117 0.038(2) 0.024(2) 0.021(2) -0.0013(18) 0.0057(19) 0.0023(18)
O118 0.0260(14) 0.0240(15) 0.0270(17) -0.0071(12) 0.0028(12) -0.0032(11)
C119 0.046(3) 0.035(3) 0.047(3) -0.014(2) 0.005(2) -0.009(2)
O121 0.0186(13) 0.0153(13) 0.0340(17) -0.0021(12) 0.0029(12) -0.0014(10)
C122 0.0146(18) 0.0185(19) 0.022(2) 0.0030(16) -0.0023(16) 0.0035(14)
C123 0.022(2) 0.019(2) 0.019(2) -0.0006(16) 0.0004(16) 0.0060(16)
C124 0.0223(19) 0.022(2) 0.026(2) -0.0012(17) 0.0031(17) 0.0026(16)
C125 0.044(3) 0.045(3) 0.031(3) 0.013(2) 0.015(2) 0.016(2)
C126 0.019(2) 0.032(2) 0.038(3) -0.0052(19) 0.0042(19) 0.0012(17)
C127 0.032(2) 0.040(3) 0.036(3) -0.015(2) 0.013(2) 0.000(2)
C128 0.022(2) 0.020(2) 0.027(2) -0.0042(17) 0.0008(18) 0.0053(16)
C129 0.0168(18) 0.0181(19) 0.023(2) 0.0003(16) -0.0009(16) 0.0000(15)
C130 0.026(2) 0.019(2) 0.036(3) -0.0034(18) -0.0009(19) 0.0007(17)
C131 0.042(3) 0.021(2) 0.075(4) -0.012(2) -0.006(3) 0.004(2)
C132 0.049(3) 0.046(3) 0.073(4) -0.002(3) -0.026(3) -0.009(2)
C133 0.047(3) 0.036(3) 0.074(4) -0.016(3) 0.014(3) -0.027(2)
C134 0.0186(19) 0.0153(19) 0.028(2) 0.0021(16) -0.0006(17) 0.0003(15)
C135 0.0208(19) 0.0142(18) 0.020(2) 0.0021(15) -0.0008(16) 0.0051(15)
C136 0.0220(19) 0.0186(19) 0.021(2) 0.0018(16) 0.0023(17) 0.0043(15)

loop_
_atom_type_symbol
_atom_type_description
_atom_type_scat_dispersion_real
_atom_type_scat_dispersion_imag
_atom_type_scat_source
C C 0.0033 0.0016 'International Tables Vol C Tables 4.2.6.8 and 6.1.1.4'
H H 0 0 'International Tables Vol C Tables 4.2.6.8 and 6.1.1.4'
N N 0.0061 0.0033 'International Tables Vol C Tables 4.2.6.8 and 6.1.1.4'
O O 0.0106 0.006 'International Tables Vol C Tables 4.2.6.8 and 6.1.1.4'
Si Si 0.0817 0.0704 'International Tables Vol C Tables 4.2.6.8 and 6.1.1.4'
Ca Ca 0.2262 0.3064 'International Tables Vol C Tables 4.2.6.8 and 6.1.1.4'

loop_
_geom_angle_atom_site_label_1
_geom_angle_atom_site_label_2
_geom_angle_atom_site_label_3
_geom_angle
O21 Ca1 N1 122.52(10)
O21 Ca1 O11 112.92(10)
N1 Ca1 O11 95.38(10)
O21 Ca1 O18 95.08(9)
N1 Ca1 O18 108.78(10)
O11 Ca1 O18 124.50(10)
O21 Ca1 N15 81.28(10)
N1 Ca1 N15 155.91(10)
O11 Ca1 N15 69.24(9)
O18 Ca1 N15 69.11(10)
O21 Ca1 C22 19.11(9)
N1 Ca1 C22 137.43(10)
O11 Ca1 C22 115.24(10)
O18 Ca1 C22 78.50(9)
N15 Ca1 C22 66.57(9)
O21 Ca1 Si2 148.70(8)
N1 Ca1 Si2 27.23(8)
O11 Ca1 Si2 86.30(7)
O18 Ca1 Si2 93.33(7)
N15 Ca1 Si2 129.72(7)
C22 Ca1 Si2 157.99(8)
O21 Ca1 Si1 98.93(7)
N1 Ca1 Si1 24.66(7)
O11 Ca1 Si1 100.26(7)
O18 Ca1 Si1 122.33(7)
N15 Ca1 Si1 168.33(8)
C22 Ca1 Si1 115.88(7)
Si2 Ca1 Si1 51.81(3)
N1 Si1 C2B 114.3(5)
N1 Si1 C1A 116.4(3)
C2B Si1 C1A 53.1(6)
N1 Si1 C3A 114.6(2)
C2B Si1 C3A 130.6(6)
C1A Si1 C3A 107.9(3)
N1 Si1 C2A 113.8(2)
C2B Si1 C2A 56.2(7)
C1A Si1 C2A 104.2(3)
C3A Si1 C2A 97.8(3)
N1 Si1 C1B 96.1(5)
C2B Si1 C1B 94.5(8)
C3A Si1 C1B 86.3(6)
C2A Si1 C1B 144.2(5)
C2B Si1 Ca1 133.0(6)
C1A Si1 Ca1 101.9(2)
C3A Si1 Ca1 92.59(19)
C2A Si1 Ca1 147.3(2)
C1B Si1 Ca1 67.2(5)
N1 Si2 C6 114.9(2)
N1 Si2 C4 109.72(18)
C6 Si2 C4 105.6(2)
N1 Si2 C5 114.67(19)
C6 Si2 C5 105.9(2)
C4 Si2 C5 105.3(2)
C6 Si2 Ca1 127.85(15)
C4 Si2 Ca1 70.64(14)
C5 Si2 Ca1 125.67(17)
Si2 N1 Si1 125.60(19)
Si2 N1 Ca1 113.68(16)
Si1 N1 Ca1 120.40(15)
Si1 C1A H1A1 109.5
Si1 C1A H1A2 109.5
H1A1 C1A H1A2 109.5
Si1 C1A H1A3 109.5
H1A1 C1A H1A3 109.5
H1A2 C1A H1A3 109.5
Si1 C2A H2A1 109.5
Si1 C2A H2A2 109.5
H2A1 C2A H2A2 109.5
Si1 C2A H2A3 109.5
H2A1 C2A H2A3 109.5
H2A2 C2A H2A3 109.5
Si1 C3A H3A1 109.5
Si1 C3A H3A2 109.5
H3A1 C3A H3A2 109.5
Si1 C3A H3A3 109.5
H3A1 C3A H3A3 109.5
H3A2 C3A H3A3 109.5
Si1 C1B H1B1 109.5
Si1 C1B H1B2 109.5
H1B1 C1B H1B2 109.5
Si1 C1B H1B3 109.5
H1B1 C1B H1B3 109.5
H1B2 C1B H1B3 109.5
Si1 C2B H2B1 109.5
Si1 C2B H2B2 109.5
H2B1 C2B H2B2 109.5
Si1 C2B H2B3 109.5
H2B1 C2B H2B3 109.5
H2B2 C2B H2B3 109.5
Si2 C4 H4A 109.5
Si2 C4 H4B 109.5
H4A C4 H4B 109.5
Si2 C4 H4C 109.5
H4A C4 H4C 109.5
H4B C4 H4C 109.5
Si2 C5 H5A 109.5
Si2 C5 H5B 109.5
H5A C5 H5B 109.5
Si2 C5 H5C 109.5
H5A C5 H5C 109.5
H5B C5 H5C 109.5
Si2 C6 H6A 109.5
Si2 C6 H6B 109.5
H6A C6 H6B 109.5
Si2 C6 H6C 109.5
H6A C6 H6C 109.5
H6B C6 H6C 109.5
C13 O11 C12 112.0(3)
C13 O11 Ca1 120.1(2)
C12 O11 Ca1 123.7(2)
O11 C12 H12A 109.5
O11 C12 H12B 109.5
H12A C12 H12B 109.5
O11 C12 H12C 109.5
H12A C12 H12C 109.5
H12B C12 H12C 109.5
O11 C13 C14 107.9(3)
O11 C13 H13A 110.1
C14 C13 H13A 110.1
O11 C13 H13B 110.1
C14 C13 H13B 110.1
H13A C13 H13B 108.4
N15 C14 C13 113.2(3)
N15 C14 H14A 108.9
C13 C14 H14A 108.9
N15 C14 H14B 108.9
C13 C14 H14B 108.9
H14A C14 H14B 107.7
C14 N15 C16 110.1(3)
C14 N15 C36 109.2(3)
C16 N15 C36 112.6(3)
C14 N15 Ca1 107.3(2)
C16 N15 Ca1 111.0(2)
C36 N15 Ca1 106.4(2)
N15 C16 C17 113.7(3)
N15 C16 H16A 108.8
C17 C16 H16A 108.8
N15 C16 H16B 108.8
C17 C16 H16B 108.8
H16A C16 H16B 107.7
O18 C17 C16 108.8(3)
O18 C17 H17A 109.9
C16 C17 H17A 109.9
O18 C17 H17B 109.9
C16 C17 H17B 109.9
H17A C17 H17B 108.3
C19 O18 C17 113.4(3)
C19 O18 Ca1 120.8(3)
C17 O18 Ca1 117.1(2)
O18 C19 H19A 109.5
O18 C19 H19B 109.5
H19A C19 H19B 109.5
O18 C19 H19C 109.5
H19A C19 H19C 109.5
H19B C19 H19C 109.5
C22 O21 Ca1 128.1(2)
O21 C22 C23 123.3(3)
O21 C22 C35 119.0(3)
C23 C22 C35 117.7(3)
C23 C22 Ca1 136.0(3)
C35 C22 Ca1 97.1(2)
C28 C23 C22 118.3(3)
C28 C23 C24 120.5(3)
C22 C23 C24 121.1(3)
C23 C24 C27 112.3(3)
C23 C24 C26 111.7(3)
C27 C24 C26 106.5(3)
C23 C24 C25 109.3(3)
C27 C24 C25 107.8(3)
C26 C24 C25 109.1(3)
C24 C25 H25A 109.5
C24 C25 H25B 109.5
H25A C25 H25B 109.5
C24 C25 H25C 109.5
H25A C25 H25C 109.5
H25B C25 H25C 109.5
C24 C26 H26A 109.5
C24 C26 H26B 109.5
H26A C26 H26B 109.5
C24 C26 H26C 109.5
H26A C26 H26C 109.5
H26B C26 H26C 109.5
C24 C27 H27A 109.5
C24 C27 H27B 109.5
H27A C27 H27B 109.5
C24 C27 H27C 109.5
H27A C27 H27C 109.5
H27B C27 H27C 109.5
C23 C28 C29 124.5(4)
C23 C28 H28 117.8
C29 C28 H28 117.8
C34 C29 C28 116.4(3)
C34 C29 C30 120.7(3)
C28 C29 C30 122.9(4)
C33 C30 C29 110.3(3)
C33 C30 C32 109.4(4)
C29 C30 C32 110.0(3)
C33 C30 C31 108.1(4)
C29 C30 C31 111.6(3)
C32 C30 C31 107.4(3)
C30 C31 H31A 109.5
C30 C31 H31B 109.5
H31A C31 H31B 109.5
C30 C31 H31C 109.5
H31A C31 H31C 109.5
H31B C31 H31C 109.5
C30 C32 H32A 109.5
C30 C32 H32B 109.5
H32A C32 H32B 109.5
C30 C32 H32C 109.5
H32A C32 H32C 109.5
H32B C32 H32C 109.5
C30 C33 H33A 109.5
C30 C33 H33B 109.5
H33A C33 H33B 109.5
C30 C33 H33C 109.5
H33A C33 H33C 109.5
H33B C33 H33C 109.5
C29 C34 C35 122.9(4)
C29 C34 H34 118.5
C35 C34 H34 118.5
C34 C35 C22 120.1(3)
C34 C35 C36 120.9(3)
C22 C35 C36 119.0(3)
N15 C36 C35 113.7(3)
N15 C36 H36A 108.8
C35 C36 H36A 108.8
N15 C36 H36B 108.8
C35 C36 H36B 108.8
H36A C36 H36B 107.7
O121 Ca2 N101 121.90(10)
O121 Ca2 O118 117.38(10)
N101 Ca2 O118 94.24(10)
O121 Ca2 O111 93.54(10)
N101 Ca2 O111 108.07(11)
O118 Ca2 O111 123.79(10)
O121 Ca2 N115 81.81(9)
N101 Ca2 N115 156.21(10)
O118 Ca2 N115 70.51(9)
O111 Ca2 N115 69.09(10)
O121 Ca2 C122 19.72(9)
N101 Ca2 C122 136.65(10)
O118 Ca2 C122 119.61(9)
O111 Ca2 C122 76.41(9)
N115 Ca2 C122 66.77(9)
O121 Ca2 Si11 96.80(7)
N101 Ca2 Si11 28.37(8)
O118 Ca2 Si11 96.26(7)
O111 Ca2 Si11 127.12(7)
N115 Ca2 Si11 163.76(8)
C122 Ca2 Si11 114.90(7)
O121 Ca2 Si12 143.80(7)
N101 Ca2 Si12 25.79(8)
O118 Ca2 Si12 89.58(7)
O111 Ca2 Si12 89.98(7)
N115 Ca2 Si12 132.40(7)
C122 Ca2 Si12 150.68(8)
Si11 Ca2 Si12 54.12(3)
N101 Si11 C201 117(2)
N101 Si11 C103 108.69(17)
C201 Si11 C103 110.2(18)
N101 Si11 C102 112.6(2)
C201 Si11 C102 101(2)
C103 Si11 C102 106.9(2)
N101 Si11 C101 116(2)
C103 Si11 C101 99.7(18)
C102 Si11 C101 111(2)
C201 Si11 Ca2 144(2)
C103 Si11 Ca2 69.47(13)
C102 Si11 Ca2 113.7(2)
C101 Si11 Ca2 134.7(19)
N101 Si12 C105 109.87(18)
N101 Si12 C106 115.0(2)
C105 Si12 C106 106.9(2)
N101 Si12 C104 113.0(2)
C105 Si12 C104 106.1(2)
C106 Si12 C104 105.3(2)
C105 Si12 Ca2 73.21(14)
C106 Si12 Ca2 133.25(19)
C104 Si12 Ca2 119.82(17)
Si12 N101 Si11 132.03(19)
Si12 N101 Ca2 117.14(16)
Si11 N101 Ca2 110.63(15)
Si11 C101 H10A 109.5
Si11 C101 H10B 109.5
H10A C101 H10B 109.5
Si11 C101 H10C 109.5
H10A C101 H10C 109.5
H10B C101 H10C 109.5
Si11 C102 H10D 109.5
Si11 C102 H10E 109.5
H10D C102 H10E 109.5
Si11 C102 H10F 109.5
H10D C102 H10F 109.5
H10E C102 H10F 109.5
Si11 C103 H10G 109.5
Si11 C103 H10H 109.5
H10G C103 H10H 109.5
Si11 C103 H10I 109.5
H10G C103 H10I 109.5
H10H C103 H10I 109.5
Si11 C201 H20A 109.5
Si11 C201 H20B 109.5
H20A C201 H20B 109.5
Si11 C201 H20C 109.5
H20A C201 H20C 109.5
H20B C201 H20C 109.5
Si12 C104 H10K 109.5
Si12 C104 H10L 109.5
H10K C104 H10L 109.5
Si12 C104 H10M 109.5
H10K C104 H10M 109.5
H10L C104 H10M 109.5
Si12 C105 H10N 109.5
Si12 C105 H10O 109.5
H10N C105 H10O 109.5
Si12 C105 H10P 109.5
H10N C105 H10P 109.5
H10O C105 H10P 109.5
Si12 C106 H10Q 109.5
Si12 C106 H10R 109.5
H10Q C106 H10R 109.5
Si12 C106 H10S 109.5
H10Q C106 H10S 109.5
H10R C106 H10S 109.5
C113 O111 C112 111.3(3)
C113 O111 Ca2 118.1(2)
C112 O111 Ca2 123.7(3)
O111 C112 H11A 109.5
O111 C112 H11B 109.5
H11A C112 H11B 109.5
O111 C112 H11C 109.5
H11A C112 H11C 109.5
H11B C112 H11C 109.5
O111 C113 C114 107.7(3)
O111 C113 H11D 110.2
C114 C113 H11D 110.2
O111 C113 H11E 110.2
C114 C113 H11E 110.2
H11D C113 H11E 108.5
N115 C114 C113 115.9(3)
N115 C114 H11F 108.3
C113 C114 H11F 108.3
N115 C114 H11G 108.3
C113 C114 H11G 108.3
H11F C114 H11G 107.4
C114 N115 C116 111.4(3)
C114 N115 C136 112.2(3)
C116 N115 C136 108.8(3)
C114 N115 Ca2 110.6(2)
C116 N115 Ca2 107.2(2)
C136 N115 Ca2 106.36(19)
N115 C116 C117 113.8(3)
N115 C116 H11H 108.8
C117 C116 H11H 108.8
N115 C116 H11I 108.8
C117 C116 H11I 108.8
H11H C116 H11I 107.7
O118 C117 C116 107.5(3)
O118 C117 H11J 110.2
C116 C117 H11J 110.2
O118 C117 H11K 110.2
C116 C117 H11K 110.2
H11J C117 H11K 108.5
C117 O118 C119 111.9(3)
C117 O118 Ca2 116.4(2)
C119 O118 Ca2 125.6(2)
O118 C119 H11L 109.5
O118 C119 H11M 109.5
H11L C119 H11M 109.5
O118 C119 H11N 109.5
H11L C119 H11N 109.5
H11M C119 H11N 109.5
C122 O121 Ca2 126.3(2)
O121 C122 C135 119.5(3)
O121 C122 C123 123.7(3)
C135 C122 C123 116.8(3)
C135 C122 Ca2 97.6(2)
C123 C122 Ca2 135.2(2)
C128 C123 C122 119.1(3)
C128 C123 C124 121.6(3)
C122 C123 C124 119.3(3)
C125 C124 C123 110.4(3)
C125 C124 C127 107.9(4)
C123 C124 C127 111.9(3)
C125 C124 C126 108.6(3)
C123 C124 C126 111.5(3)
C127 C124 C126 106.4(3)
C124 C125 H12D 109.5
C124 C125 H12E 109.5
H12D C125 H12E 109.5
C124 C125 H12F 109.5
H12D C125 H12F 109.5
H12E C125 H12F 109.5
C124 C126 H12G 109.5
C124 C126 H12H 109.5
H12G C126 H12H 109.5
C124 C126 H12I 109.5
H12G C126 H12I 109.5
H12H C126 H12I 109.5
C124 C127 H12J 109.5
C124 C127 H12K 109.5
H12J C127 H12K 109.5
C124 C127 H12L 109.5
H12J C127 H12L 109.5
H12K C127 H12L 109.5
C123 C128 C129 124.7(4)
C123 C128 H128 117.7
C129 C128 H128 117.7
C134 C129 C128 115.3(3)
C134 C129 C130 122.9(3)
C128 C129 C130 121.7(3)
C131 C130 C132 108.3(4)
C131 C130 C129 112.3(3)
C132 C130 C129 109.0(3)
C131 C130 C133 108.3(4)
C132 C130 C133 107.2(4)
C129 C130 C133 111.5(3)
C130 C131 H13C 109.5
C130 C131 H13D 109.5
H13C C131 H13D 109.5
C130 C131 H13E 109.5
H13C C131 H13E 109.5
H13D C131 H13E 109.5
C130 C132 H13F 109.5
C130 C132 H13G 109.5
H13F C132 H13G 109.5
C130 C132 H13H 109.5
H13F C132 H13H 109.5
H13G C132 H13H 109.5
C130 C133 H13I 109.5
C130 C133 H13J 109.5
H13I C133 H13J 109.5
C130 C133 H13K 109.5
H13I C133 H13K 109.5
H13J C133 H13K 109.5
C135 C134 C129 123.0(3)
C135 C134 H134 118.5
C129 C134 H134 118.5
C134 C135 C122 121.0(3)
C134 C135 C136 120.0(3)
C122 C135 C136 118.9(3)
C135 C136 N115 113.7(3)
C135 C136 H13L 108.8
N115 C136 H13L 108.8
C135 C136 H13M 108.8
N115 C136 H13M 108.8
H13L C136 H13M 107.7

loop_
_geom_bond_atom_site_label_1
_geom_bond_atom_site_label_2
_geom_bond_distance
Ca1 O21 2.194(3)
Ca1 N1 2.329(3)
Ca1 O11 2.375(3)
Ca1 O18 2.396(3)
Ca1 N15 2.566(3)
Ca1 C22 3.186(4)
Ca1 Si2 3.3826(13)
Ca1 Si1 3.5073(15)
Si1 N1 1.697(3)
Si1 C2B 1.796(17)
Si1 C1A 1.840(7)
Si1 C3A 1.847(6)
Si1 C2A 1.943(7)
Si1 C1B 2.094(18)
Si2 N1 1.690(3)
Si2 C6 1.865(5)
Si2 C4 1.881(4)
Si2 C5 1.906(4)
C1A H1A1 0.98
C1A H1A2 0.98
C1A H1A3 0.98
C2A H2A1 0.98
C2A H2A2 0.98
C2A H2A3 0.98
C3A H3A1 0.98
C3A H3A2 0.98
C3A H3A3 0.98
C1B H1B1 0.98
C1B H1B2 0.98
C1B H1B3 0.98
C2B H2B1 0.98
C2B H2B2 0.98
C2B H2B3 0.98
C4 H4A 0.98
C4 H4B 0.98
C4 H4C 0.98
C5 H5A 0.98
C5 H5B 0.98
C5 H5C 0.98
C6 H6A 0.98
C6 H6B 0.98
C6 H6C 0.98
O11 C13 1.423(5)
O11 C12 1.451(4)
C12 H12A 0.98
C12 H12B 0.98
C12 H12C 0.98
C13 C14 1.511(5)
C13 H13A 0.99
C13 H13B 0.99
C14 N15 1.474(5)
C14 H14A 0.99
C14 H14B 0.99
N15 C16 1.477(5)
N15 C36 1.502(4)
C16 C17 1.520(6)
C16 H16A 0.99
C16 H16B 0.99
C17 O18 1.438(4)
C17 H17A 0.99
C17 H17B 0.99
O18 C19 1.429(5)
C19 H19A 0.98
C19 H19B 0.98
C19 H19C 0.98
O21 C22 1.325(4)
C22 C23 1.432(5)
C22 C35 1.442(5)
C23 C28 1.395(5)
C23 C24 1.537(5)
C24 C27 1.537(5)
C24 C26 1.546(5)
C24 C25 1.548(5)
C25 H25A 0.98
C25 H25B 0.98
C25 H25C 0.98
C26 H26A 0.98
C26 H26B 0.98
C26 H26C 0.98
C27 H27A 0.98
C27 H27B 0.98
C27 H27C 0.98
C28 C29 1.400(5)
C28 H28 0.95
C29 C34 1.384(5)
C29 C30 1.540(5)
C30 C33 1.537(6)
C30 C32 1.541(6)
C30 C31 1.546(6)
C31 H31A 0.98
C31 H31B 0.98
C31 H31C 0.98
C32 H32A 0.98
C32 H32B 0.98
C32 H32C 0.98
C33 H33A 0.98
C33 H33B 0.98
C33 H33C 0.98
C34 C35 1.390(5)
C34 H34 0.95
C35 C36 1.508(5)
C36 H36A 0.99
C36 H36B 0.99
Ca2 O121 2.191(2)
Ca2 N101 2.328(3)
Ca2 O118 2.391(3)
Ca2 O111 2.412(3)
Ca2 N115 2.543(3)
Ca2 C122 3.158(3)
Ca2 Si11 3.3204(14)
Ca2 Si12 3.4369(13)
Si11 N101 1.686(3)
Si11 C201 1.75(6)
Si11 C103 1.891(4)
Si11 C102 1.892(6)
Si11 C101 1.98(6)
Si12 N101 1.681(3)
Si12 C105 1.893(5)
Si12 C106 1.893(5)
Si12 C104 1.896(5)
C101 H10A 0.98
C101 H10B 0.98
C101 H10C 0.98
C102 H10D 0.98
C102 H10E 0.98
C102 H10F 0.98
C103 H10G 0.98
C103 H10H 0.98
C103 H10I 0.98
C201 H20A 0.98
C201 H20B 0.98
C201 H20C 0.98
C104 H10K 0.98
C104 H10L 0.98
C104 H10M 0.98
C105 H10N 0.98
C105 H10O 0.98
C105 H10P 0.98
C106 H10Q 0.98
C106 H10R 0.98
C106 H10S 0.98
O111 C113 1.438(4)
O111 C112 1.439(5)
C112 H11A 0.98
C112 H11B 0.98
C112 H11C 0.98
C113 C114 1.504(6)
C113 H11D 0.99
C113 H11E 0.99
C114 N115 1.473(5)
C114 H11F 0.99
C114 H11G 0.99
N115 C116 1.490(5)
N115 C136 1.510(4)
C116 C117 1.498(5)
C116 H11H 0.99
C116 H11I 0.99
C117 O118 1.441(4)
C117 H11J 0.99
C117 H11K 0.99
O118 C119 1.442(5)
C119 H11L 0.98
C119 H11M 0.98
C119 H11N 0.98
O121 C122 1.322(4)
C122 C135 1.433(5)
C122 C123 1.435(5)
C123 C128 1.382(5)
C123 C124 1.547(5)
C124 C125 1.539(5)
C124 C127 1.547(5)
C124 C126 1.549(5)
C125 H12D 0.98
C125 H12E 0.98
C125 H12F 0.98
C126 H12G 0.98
C126 H12H 0.98
C126 H12I 0.98
C127 H12J 0.98
C127 H12K 0.98
C127 H12L 0.98
C128 C129 1.409(5)
C128 H128 0.95
C129 C134 1.397(5)
C129 C130 1.529(5)
C130 C131 1.512(5)
C130 C132 1.525(6)
C130 C133 1.538(6)
C131 H13C 0.98
C131 H13D 0.98
C131 H13E 0.98
C132 H13F 0.98
C132 H13G 0.98
C132 H13H 0.98
C133 H13I 0.98
C133 H13J 0.98
C133 H13K 0.98
C134 C135 1.383(5)
C134 H134 0.95
C135 C136 1.502(5)
C136 H13L 0.99
C136 H13M 0.99

loop_
_geom_torsion_atom_site_label_1
_geom_torsion_atom_site_label_2
_geom_torsion_atom_site_label_3
_geom_torsion_atom_site_label_4
_geom_torsion
O21 Ca1 Si1 N1 -164.1(2)
O11 Ca1 Si1 N1 80.4(2)
O18 Ca1 Si1 N1 -62.3(2)
N15 Ca1 Si1 N1 105.7(4)
C22 Ca1 Si1 N1 -154.8(2)
Si2 Ca1 Si1 N1 3.50(19)
O21 Ca1 Si1 C2B 126.3(8)
N1 Ca1 Si1 C2B -69.6(8)
O11 Ca1 Si1 C2B 10.9(8)
O18 Ca1 Si1 C2B -131.8(8)
N15 Ca1 Si1 C2B 36.2(9)
C22 Ca1 Si1 C2B 135.6(8)
Si2 Ca1 Si1 C2B -66.0(8)
O21 Ca1 Si1 C1A 76.3(2)
N1 Ca1 Si1 C1A -119.5(3)
O11 Ca1 Si1 C1A -39.1(2)
O18 Ca1 Si1 C1A 178.2(2)
N15 Ca1 Si1 C1A -13.8(4)
C22 Ca1 Si1 C1A 85.6(2)
Si2 Ca1 Si1 C1A -116.0(2)
O21 Ca1 Si1 C3A -32.5(2)
N1 Ca1 Si1 C3A 131.6(3)
O11 Ca1 Si1 C3A -147.9(2)
O18 Ca1 Si1 C3A 69.3(2)
N15 Ca1 Si1 C3A -122.7(4)
C22 Ca1 Si1 C3A -23.2(2)
Si2 Ca1 Si1 C3A 135.1(2)
O21 Ca1 Si1 C2A -141.3(4)
N1 Ca1 Si1 C2A 22.8(5)
O11 Ca1 Si1 C2A 103.3(4)
O18 Ca1 Si1 C2A -39.4(4)
N15 Ca1 Si1 C2A 128.6(5)
C22 Ca1 Si1 C2A -132.0(4)
Si2 Ca1 Si1 C2A 26.3(4)
O21 Ca1 Si1 C1B 52.4(6)
N1 Ca1 Si1 C1B -143.5(6)
O11 Ca1 Si1 C1B -63.0(6)
O18 Ca1 Si1 C1B 154.2(6)
N15 Ca1 Si1 C1B -37.8(7)
C22 Ca1 Si1 C1B 61.7(6)
Si2 Ca1 Si1 C1B -140.0(6)
O21 Ca1 Si2 N1 20.8(2)
O11 Ca1 Si2 N1 -109.33(19)
O18 Ca1 Si2 N1 126.28(19)
N15 Ca1 Si2 N1 -168.3(2)
C22 Ca1 Si2 N1 59.2(3)
Si1 Ca1 Si2 N1 -3.19(17)
O21 Ca1 Si2 C6 -62.8(3)
N1 Ca1 Si2 C6 -83.6(3)
O11 Ca1 Si2 C6 167.1(2)
O18 Ca1 Si2 C6 42.7(2)
N15 Ca1 Si2 C6 108.1(2)
C22 Ca1 Si2 C6 -24.4(3)
Si1 Ca1 Si2 C6 -86.8(2)
O21 Ca1 Si2 C4 -157.9(2)
N1 Ca1 Si2 C4 -178.7(3)
O11 Ca1 Si2 C4 71.98(19)
O18 Ca1 Si2 C4 -52.41(19)
N15 Ca1 Si2 C4 13.0(2)
C22 Ca1 Si2 C4 -119.5(3)
Si1 Ca1 Si2 C4 178.12(18)
O21 Ca1 Si2 C5 106.9(2)
N1 Ca1 Si2 C5 86.1(3)
O11 Ca1 Si2 C5 -23.3(2)
O18 Ca1 Si2 C5 -147.7(2)
N15 Ca1 Si2 C5 -82.2(2)
C22 Ca1 Si2 C5 145.2(3)
Si1 Ca1 Si2 C5 82.9(2)
C6 Si2 N1 Si1 -66.3(3)
C4 Si2 N1 Si1 174.9(2)
C5 Si2 N1 Si1 56.7(3)
Ca1 Si2 N1 Si1 173.6(3)
C6 Si2 N1 Ca1 120.1(2)
C4 Si2 N1 Ca1 1.3(3)
C5 Si2 N1 Ca1 -116.9(2)
C2B Si1 N1 Si2 -42.0(8)
C1A Si1 N1 Si2 -101.3(3)
C3A Si1 N1 Si2 131.5(3)
C2A Si1 N1 Si2 20.1(4)
C1B Si1 N1 Si2 -139.7(6)
Ca1 Si1 N1 Si2 -173.2(4)
C2B Si1 N1 Ca1 131.2(7)
C1A Si1 N1 Ca1 71.9(3)
C3A Si1 N1 Ca1 -55.3(3)
C2A Si1 N1 Ca1 -166.7(3)
C1B Si1 N1 Ca1 33.5(5)
O21 Ca1 N1 Si2 -167.35(14)
O11 Ca1 N1 Si2 71.05(17)
O18 Ca1 N1 Si2 -58.22(19)
N15 Ca1 N1 Si2 22.5(4)
C22 Ca1 N1 Si2 -151.59(14)
Si1 Ca1 N1 Si2 174.0(3)
O21 Ca1 N1 Si1 18.7(2)
O11 Ca1 N1 Si1 -102.92(19)
O18 Ca1 N1 Si1 127.81(18)
N15 Ca1 N1 Si1 -151.5(2)
C22 Ca1 N1 Si1 34.4(3)
Si2 Ca1 N1 Si1 -174.0(3)
O21 Ca1 O11 C13 59.5(3)
N1 Ca1 O11 C13 -171.7(3)
O18 Ca1 O11 C13 -54.5(3)
N15 Ca1 O11 C13 -10.8(2)
C22 Ca1 O11 C13 38.7(3)
Si2 Ca1 O11 C13 -146.0(3)
Si1 Ca1 O11 C13 163.9(2)
O21 Ca1 O11 C12 -95.3(3)
N1 Ca1 O11 C12 33.5(3)
O18 Ca1 O11 C12 150.7(3)
N15 Ca1 O11 C12 -165.6(3)
C22 Ca1 O11 C12 -116.1(3)
Si2 Ca1 O11 C12 59.2(3)
Si1 Ca1 O11 C12 9.1(3)
C12 O11 C13 C14 -166.0(3)
Ca1 O11 C13 C14 36.5(4)
O11 C13 C14 N15 -53.8(4)
C13 C14 N15 C16 164.7(3)
C13 C14 N15 C36 -71.2(4)
C13 C14 N15 Ca1 43.8(4)
O21 Ca1 N15 C14 -136.2(2)
N1 Ca1 N15 C14 35.5(4)
O11 Ca1 N15 C14 -17.5(2)
O18 Ca1 N15 C14 124.9(2)
C22 Ca1 N15 C14 -148.9(2)
Si2 Ca1 N15 C14 48.6(2)
Si1 Ca1 N15 C14 -44.2(5)
O21 Ca1 N15 C16 103.5(2)
N1 Ca1 N15 C16 -84.9(3)
O11 Ca1 N15 C16 -137.8(2)
O18 Ca1 N15 C16 4.6(2)
C22 Ca1 N15 C16 90.8(2)
Si2 Ca1 N15 C16 -71.7(2)
Si1 Ca1 N15 C16 -164.5(3)
O21 Ca1 N15 C36 -19.4(2)
N1 Ca1 N15 C36 152.3(3)
O11 Ca1 N15 C36 99.3(2)
O18 Ca1 N15 C36 -118.3(2)
C22 Ca1 N15 C36 -32.1(2)
Si2 Ca1 N15 C36 165.41(18)
Si1 Ca1 N15 C36 72.6(4)
C14 N15 C16 C17 -148.6(3)
C36 N15 C16 C17 89.3(4)
Ca1 N15 C16 C17 -29.9(4)
N15 C16 C17 O18 49.7(4)
C16 C17 O18 C19 165.8(3)
C16 C17 O18 Ca1 -46.2(3)
O21 Ca1 O18 C19 89.8(3)
N1 Ca1 O18 C19 -37.1(3)
O11 Ca1 O18 C19 -147.9(3)
N15 Ca1 O18 C19 168.4(3)
C22 Ca1 O18 C19 99.3(3)
Si2 Ca1 O18 C19 -60.1(3)
Si1 Ca1 O18 C19 -14.2(3)
O21 Ca1 O18 C17 -55.7(2)
N1 Ca1 O18 C17 177.4(2)
O11 Ca1 O18 C17 66.7(3)
N15 Ca1 O18 C17 22.9(2)
C22 Ca1 O18 C17 -46.2(2)
Si2 Ca1 O18 C17 154.5(2)
Si1 Ca1 O18 C17 -159.6(2)
N1 Ca1 O21 C22 145.9(3)
O11 Ca1 O21 C22 -101.2(3)
O18 Ca1 O21 C22 29.8(3)
N15 Ca1 O21 C22 -38.2(3)
Si2 Ca1 O21 C22 134.7(3)
Si1 Ca1 O21 C22 153.6(3)
Ca1 O21 C22 C23 -124.6(3)
Ca1 O21 C22 C35 53.2(5)
N1 Ca1 C22 O21 -44.4(4)
O11 Ca1 C22 O21 87.4(3)
O18 Ca1 C22 O21 -149.7(3)
N15 Ca1 C22 O21 138.3(3)
Si2 Ca1 C22 O21 -79.9(4)
Si1 Ca1 C22 O21 -29.2(3)
O21 Ca1 C22 C23 81.6(4)
N1 Ca1 C22 C23 37.2(4)
O11 Ca1 C22 C23 169.0(3)
O18 Ca1 C22 C23 -68.1(3)
N15 Ca1 C22 C23 -140.1(3)
Si2 Ca1 C22 C23 1.7(5)
Si1 Ca1 C22 C23 52.4(3)
O21 Ca1 C22 C35 -135.1(4)
N1 Ca1 C22 C35 -179.5(2)
O11 Ca1 C22 C35 -47.7(2)
O18 Ca1 C22 C35 75.2(2)
N15 Ca1 C22 C35 3.1(2)
Si2 Ca1 C22 C35 145.0(2)
Si1 Ca1 C22 C35 -164.3(2)
O21 C22 C23 C28 173.3(3)
C35 C22 C23 C28 -4.5(5)
Ca1 C22 C23 C28 133.4(3)
O21 C22 C23 C24 -2.0(5)
C35 C22 C23 C24 -179.9(3)
Ca1 C22 C23 C24 -41.9(5)
C28 C23 C24 C27 13.6(5)
C22 C23 C24 C27 -171.2(3)
C28 C23 C24 C26 133.1(4)
C22 C23 C24 C26 -51.6(5)
C28 C23 C24 C25 -106.1(4)
C22 C23 C24 C25 69.2(4)
C22 C23 C28 C29 2.5(6)
C24 C23 C28 C29 177.8(3)
C23 C28 C29 C34 0.9(6)
C23 C28 C29 C30 -179.0(4)
C34 C29 C30 C33 -49.4(5)
C28 C29 C30 C33 130.5(4)
C34 C29 C30 C32 71.3(5)
C28 C29 C30 C32 -108.7(5)
C34 C29 C30 C31 -169.5(4)
C28 C29 C30 C31 10.4(5)
C28 C29 C34 C35 -2.1(6)
C30 C29 C34 C35 177.8(4)
C29 C34 C35 C22 -0.1(6)
C29 C34 C35 C36 -177.6(3)
O21 C22 C35 C34 -174.5(3)
C23 C22 C35 C34 3.5(5)
Ca1 C22 C35 C34 -148.5(3)
O21 C22 C35 C36 3.1(5)
C23 C22 C35 C36 -178.9(3)
Ca1 C22 C35 C36 29.1(3)
C14 N15 C36 C35 -177.3(3)
C16 N15 C36 C35 -54.7(4)
Ca1 N15 C36 C35 67.2(3)
C34 C35 C36 N15 106.9(4)
C22 C35 C36 N15 -70.7(4)
O121 Ca2 Si11 N101 154.0(2)
O118 Ca2 Si11 N101 -87.34(19)
O111 Ca2 Si11 N101 54.3(2)
N115 Ca2 Si11 N101 -121.9(3)
C122 Ca2 Si11 N101 145.9(2)
Si12 Ca2 Si11 N101 -2.41(18)
O121 Ca2 Si11 C201 -140(3)
N101 Ca2 Si11 C201 66(3)
O118 Ca2 Si11 C201 -22(3)
O111 Ca2 Si11 C201 120(3)
N115 Ca2 Si11 C201 -56(3)
C122 Ca2 Si11 C201 -148(3)
Si12 Ca2 Si11 C201 63(3)
O121 Ca2 Si11 C103 -43.72(16)
N101 Ca2 Si11 C103 162.2(2)
O118 Ca2 Si11 C103 74.89(16)
O111 Ca2 Si11 C103 -143.42(17)
N115 Ca2 Si11 C103 40.3(3)
C122 Ca2 Si11 C103 -51.90(17)
Si12 Ca2 Si11 C103 159.82(16)
O121 Ca2 Si11 C102 56.37(19)
N101 Ca2 Si11 C102 -97.7(3)
O118 Ca2 Si11 C102 174.99(19)
O111 Ca2 Si11 C102 -43.3(2)
N115 Ca2 Si11 C102 140.4(3)
C122 Ca2 Si11 C102 48.2(2)
Si12 Ca2 Si11 C102 -100.08(18)
O121 Ca2 Si11 C101 -127(3)
N101 Ca2 Si11 C101 79(3)
O118 Ca2 Si11 C101 -8(3)
O111 Ca2 Si11 C101 133(3)
N115 Ca2 Si11 C101 -43(3)
C122 Ca2 Si11 C101 -135(3)
Si12 Ca2 Si11 C101 77(3)
O121 Ca2 Si12 N101 -39.6(2)
O118 Ca2 Si12 N101 100.7(2)
O111 Ca2 Si12 N101 -135.5(2)
N115 Ca2 Si12 N101 163.4(2)
C122 Ca2 Si12 N101 -74.3(2)
Si11 Ca2 Si12 N101 2.6(2)
O121 Ca2 Si12 C105 149.1(2)
N101 Ca2 Si12 C105 -171.3(3)
O118 Ca2 Si12 C105 -70.66(19)
O111 Ca2 Si12 C105 53.14(19)
N115 Ca2 Si12 C105 -7.9(2)
C122 Ca2 Si12 C105 114.4(2)
Si11 Ca2 Si12 C105 -168.69(18)
O121 Ca2 Si12 C106 -113.2(3)
N101 Ca2 Si12 C106 -73.7(3)
O118 Ca2 Si12 C106 27.0(2)
O111 Ca2 Si12 C106 150.8(2)
N115 Ca2 Si12 C106 89.7(3)
C122 Ca2 Si12 C106 -147.9(3)
Si11 Ca2 Si12 C106 -71.0(2)
O121 Ca2 Si12 C104 49.8(3)
N101 Ca2 Si12 C104 89.4(3)
O118 Ca2 Si12 C104 -170.0(2)
O111 Ca2 Si12 C104 -46.2(2)
N115 Ca2 Si12 C104 -107.2(2)
C122 Ca2 Si12 C104 15.1(3)
Si11 Ca2 Si12 C104 92.0(2)
C105 Si12 N101 Si11 -165.5(3)
C106 Si12 N101 Si11 -44.8(4)
C104 Si12 N101 Si11 76.2(3)
Ca2 Si12 N101 Si11 -174.3(4)
C105 Si12 N101 Ca2 8.8(3)
C106 Si12 N101 Ca2 129.5(2)
C104 Si12 N101 Ca2 -109.5(2)
C201 Si11 N101 Si12 32(2)
C103 Si11 N101 Si12 157.1(3)
C102 Si11 N101 Si12 -84.6(3)
C101 Si11 N101 Si12 46(2)
Ca2 Si11 N101 Si12 174.6(4)
C201 Si11 N101 Ca2 -143(2)
C103 Si11 N101 Ca2 -17.6(2)
C102 Si11 N101 Ca2 100.7(2)
C101 Si11 N101 Ca2 -129(2)
O121 Ca2 N101 Si12 153.70(16)
O118 Ca2 N101 Si12 -80.19(19)
O111 Ca2 N101 Si12 47.5(2)
N115 Ca2 N101 Si12 -31.6(4)
C122 Ca2 N101 Si12 136.63(16)
Si11 Ca2 N101 Si12 -175.5(3)
O121 Ca2 N101 Si11 -30.8(2)
O118 Ca2 N101 Si11 95.31(18)
O111 Ca2 N101 Si11 -137.04(16)
N115 Ca2 N101 Si11 143.9(2)
C122 Ca2 N101 Si11 -47.9(3)
Si12 Ca2 N101 Si11 175.5(3)
O121 Ca2 O111 C113 59.2(2)
N101 Ca2 O111 C113 -175.6(2)
O118 Ca2 O111 C113 -67.4(3)
N115 Ca2 O111 C113 -20.6(2)
C122 Ca2 O111 C113 49.4(2)
Si11 Ca2 O111 C113 160.5(2)
Si12 Ca2 O111 C113 -156.9(2)
O121 Ca2 O111 C112 -89.2(3)
N101 Ca2 O111 C112 36.0(3)
O118 Ca2 O111 C112 144.2(3)
N115 Ca2 O111 C112 -169.0(3)
C122 Ca2 O111 C112 -99.0(3)
Si11 Ca2 O111 C112 12.1(3)
Si12 Ca2 O111 C112 54.7(3)
C112 O111 C113 C114 -165.2(3)
Ca2 O111 C113 C114 42.7(3)
O111 C113 C114 N115 -48.6(4)
C113 C114 N115 C116 150.5(3)
C113 C114 N115 C136 -87.2(4)
C113 C114 N115 Ca2 31.4(4)
O121 Ca2 N115 C114 -103.1(2)
N101 Ca2 N115 C114 81.5(3)
O118 Ca2 N115 C114 134.0(2)
O111 Ca2 N115 C114 -6.1(2)
C122 Ca2 N115 C114 -89.8(2)
Si11 Ca2 N115 C114 170.7(2)
Si12 Ca2 N115 C114 63.5(2)
O121 Ca2 N115 C116 135.4(2)
N101 Ca2 N115 C116 -40.1(4)
O118 Ca2 N115 C116 12.4(2)
O111 Ca2 N115 C116 -127.6(2)
C122 Ca2 N115 C116 148.7(2)
Si11 Ca2 N115 C116 49.2(4)
Si12 Ca2 N115 C116 -58.1(2)
O121 Ca2 N115 C136 19.1(2)
N101 Ca2 N115 C136 -156.4(3)
O118 Ca2 N115 C136 -103.9(2)
O111 Ca2 N115 C136 116.1(2)
C122 Ca2 N115 C136 32.4(2)
Si11 Ca2 N115 C136 -67.1(4)
Si12 Ca2 N115 C136 -174.37(18)
C114 N115 C116 C117 -162.1(3)
C136 N115 C116 C117 73.7(4)
Ca2 N115 C116 C117 -40.9(3)
N115 C116 C117 O118 57.1(4)
C116 C117 O118 C119 162.2(3)
C116 C117 O118 Ca2 -43.6(3)
O121 Ca2 O118 C117 -52.1(3)
N101 Ca2 O118 C117 178.4(2)
O111 Ca2 O118 C117 63.4(3)
N115 Ca2 O118 C117 17.2(2)
C122 Ca2 O118 C117 -29.8(3)
Si11 Ca2 O118 C117 -153.1(2)
Si12 Ca2 O118 C117 153.0(2)
O121 Ca2 O118 C119 98.1(3)
N101 Ca2 O118 C119 -31.3(3)
O111 Ca2 O118 C119 -146.4(3)
N115 Ca2 O118 C119 167.4(3)
C122 Ca2 O118 C119 120.5(3)
Si11 Ca2 O118 C119 -2.9(3)
Si12 Ca2 O118 C119 -56.7(3)
N101 Ca2 O121 C122 -143.3(3)
O118 Ca2 O121 C122 101.8(3)
O111 Ca2 O121 C122 -29.5(3)
N115 Ca2 O121 C122 38.8(3)
Si11 Ca2 O121 C122 -157.5(3)
Si12 Ca2 O121 C122 -124.3(3)
Ca2 O121 C122 C135 -55.6(4)
Ca2 O121 C122 C123 122.5(3)
N101 Ca2 C122 O121 47.6(3)
O118 Ca2 C122 O121 -89.0(3)
O111 Ca2 C122 O121 149.7(3)
N115 Ca2 C122 O121 -137.5(3)
Si11 Ca2 C122 O121 24.8(3)
Si12 Ca2 C122 O121 85.2(3)
O121 Ca2 C122 C135 133.6(4)
N101 Ca2 C122 C135 -178.8(2)
O118 Ca2 C122 C135 44.6(3)
O111 Ca2 C122 C135 -76.8(2)
N115 Ca2 C122 C135 -4.0(2)
Si11 Ca2 C122 C135 158.3(2)
Si12 Ca2 C122 C135 -141.22(19)
O121 Ca2 C122 C123 -85.1(4)
N101 Ca2 C122 C123 -37.5(4)
O118 Ca2 C122 C123 -174.0(3)
O111 Ca2 C122 C123 64.6(3)
N115 Ca2 C122 C123 137.4(4)
Si11 Ca2 C122 C123 -60.3(3)
Si12 Ca2 C122 C123 0.1(4)
O121 C122 C123 C128 -175.1(3)
C135 C122 C123 C128 3.0(5)
Ca2 C122 C123 C128 -133.1(3)
O121 C122 C123 C124 3.7(5)
C135 C122 C123 C124 -178.2(3)
Ca2 C122 C123 C124 45.7(5)
C128 C123 C124 C125 114.6(4)
C122 C123 C124 C125 -64.2(5)
C128 C123 C124 C127 -5.6(5)
C122 C123 C124 C127 175.6(3)
C128 C123 C124 C126 -124.6(4)
C122 C123 C124 C126 56.6(4)
C122 C123 C128 C129 -1.4(6)
C124 C123 C128 C129 179.8(3)
C123 C128 C129 C134 -1.5(6)
C123 C128 C129 C130 174.8(4)
C134 C129 C130 C131 -141.9(4)
C128 C129 C130 C131 42.1(5)
C134 C129 C130 C132 98.1(4)
C128 C129 C130 C132 -77.9(5)
C134 C129 C130 C133 -20.1(5)
C128 C129 C130 C133 163.9(4)
C128 C129 C134 C135 2.8(5)
C130 C129 C134 C135 -173.5(4)
C129 C134 C135 C122 -1.1(6)
C129 C134 C135 C136 175.5(3)
O121 C122 C135 C134 176.4(3)
C123 C122 C135 C134 -1.8(5)
Ca2 C122 C135 C134 148.7(3)
O121 C122 C135 C136 -0.3(5)
C123 C122 C135 C136 -178.5(3)
Ca2 C122 C135 C136 -28.1(3)
C134 C135 C136 N115 -107.4(4)
C122 C135 C136 N115 69.3(4)
C114 N115 C136 C135 54.1(4)
C116 N115 C136 C135 177.8(3)
Ca2 N115 C136 C135 -67.0(3)
